data_7152102
loop_
_publ_author_name
'Klein, J\"org M'
'Saggiomo, Vittorio'
'Reck, Lisa'
'L\"uning, Ulrich'
'Sanders, Jeremy K. M.'

_publ_section_title
;
 Dynamic combinatorial libraries for the recognition of heavy metal ions.
;
_journal_issue 1
_journal_name_full 'Organic &amp; biomolecular chemistry'
_journal_page_first 60
_journal_page_last 66
_journal_paper_doi 10.1039/c1ob05976a
_journal_volume 10
_journal_year 2012
_chemical_formula_moiety 'C52 H50 N10 O12, C H4 O'
_chemical_formula_sum 'C53 H54 N10 O13'
_chemical_formula_weight 1039.06
_chemical_name_systematic
;
?
;
_space_group_IT_number 2
_symmetry_cell_setting triclinic
_symmetry_space_group_name_Hall '-P 1'
_symmetry_space_group_name_H-M 'P -1'
_atom_sites_solution_hydrogens geom
_atom_sites_solution_primary direct
_atom_sites_solution_secondary difmap
_audit_creation_method SHELXL-97
_cell_angle_alpha 66.0970(10)
_cell_angle_beta 62.0950(10)
_cell_angle_gamma 73.9140(10)
_cell_formula_units_Z 2
_cell_length_a 14.3728(2)
_cell_length_b 14.5231(2)
_cell_length_c 14.9321(3)
_cell_measurement_reflns_used 36673
_cell_measurement_temperature 180(2)
_cell_measurement_theta_max 27.48
_cell_measurement_theta_min 1.00
_cell_volume 2503.44(8)
_computing_cell_refinement 'HKL Scalepack (Otwinowski & Minor 1997)'
_computing_data_collection 'Collect (Nonius B.V. 1998)'
_computing_data_reduction
;
HKL Denzo and Scalepack (Otwinowski & Minor 1997)
;
_computing_publication_material 'SHELXL-97 (Sheldrick 1997)'
_computing_structure_refinement 'SHELXL-97 (Sheldrick 1997)'
_computing_structure_solution 'SIR-92 (Altomare et al. 1994)'
_diffrn_ambient_temperature 180(2)
_diffrn_measured_fraction_theta_full 0.995
_diffrn_measured_fraction_theta_max 0.995
_diffrn_measurement_device_type 'Nonius Kappa CCD'
_diffrn_measurement_method 'Thin slice \w and \f scans'
_diffrn_radiation_source 'fine-focus sealed tube'
_diffrn_radiation_type MoK\a
_diffrn_radiation_wavelength 0.71073
_diffrn_reflns_av_R_equivalents 0.0473
_diffrn_reflns_av_sigmaI/netI 0.0534
_diffrn_reflns_limit_h_max 18
_diffrn_reflns_limit_h_min -15
_diffrn_reflns_limit_k_max 18
_diffrn_reflns_limit_k_min -18
_diffrn_reflns_limit_l_max 19
_diffrn_reflns_limit_l_min -19
_diffrn_reflns_number 41062
_diffrn_reflns_theta_full 27.48
_diffrn_reflns_theta_max 27.48
_diffrn_reflns_theta_min 3.54
_exptl_absorpt_coefficient_mu 0.101
_exptl_absorpt_correction_T_max 0.997
_exptl_absorpt_correction_T_min 0.893
_exptl_absorpt_correction_type multi-scan
_exptl_absorpt_process_details
;
multi-scan from symmetry-related measurements
Sortav (Blessing 1995)
;
_exptl_crystal_colour colourless
_exptl_crystal_density_diffrn 1.378
_exptl_crystal_density_method 'not measured'
_exptl_crystal_description block
_exptl_crystal_F_000 1092
_exptl_crystal_size_max 0.23
_exptl_crystal_size_mid 0.18
_exptl_crystal_size_min 0.07
_refine_diff_density_max 0.486
_refine_diff_density_min -0.469
_refine_diff_density_rms 0.048
_refine_ls_extinction_method none
_refine_ls_goodness_of_fit_ref 1.030
_refine_ls_hydrogen_treatment constr
_refine_ls_matrix_type full
_refine_ls_number_parameters 688
_refine_ls_number_reflns 11435
_refine_ls_number_restraints 0
_refine_ls_restrained_S_all 1.030
_refine_ls_R_factor_all 0.1033
_refine_ls_R_factor_gt 0.0575
_refine_ls_shift/su_max 0.000
_refine_ls_shift/su_mean 0.000
_refine_ls_structure_factor_coef Fsqd
_refine_ls_weighting_details 'calc w=1/[\s^2^(Fo^2^)+(0.0510P)^2^+1.2205P] where P=(Fo^2^+2Fc^2^)/3'
_refine_ls_weighting_scheme calc
_refine_ls_wR_factor_gt 0.1217
_refine_ls_wR_factor_ref 0.1416
_reflns_number_gt 7350
_reflns_number_total 11435
_reflns_threshold_expression >2sigma(I)
_cod_data_source_file c1ob05976a.txt
_cod_data_source_block js1103
_cod_original_cell_volume 2503.44(7)
_cod_original_sg_symbol_H-M P-1
_cod_database_code 7152102

loop_
_symmetry_equiv_pos_as_xyz
'x, y, z'
'-x, -y, -z'

loop_
_atom_site_label
_atom_site_type_symbol
_atom_site_fract_x
_atom_site_fract_y
_atom_site_fract_z
_atom_site_U_iso_or_equiv
_atom_site_adp_type
_atom_site_occupancy
_atom_site_symmetry_multiplicity
_atom_site_calc_flag
_atom_site_refinement_flags
O1 O 0.56913(13) 0.60416(11) -0.37528(12) 0.0473(4) Uani 1 1 d .
O2 O 0.70022(19) 0.64949(13) -0.00176(17) 0.0741(6) Uani 1 1 d .
O3 O 0.67383(13) 0.36345(11) 0.22425(13) 0.0479(4) Uani 1 1 d .
O4 O 0.68815(12) 0.20661(11) 0.15634(12) 0.0419(4) Uani 1 1 d .
O5 O 0.81414(11) 0.06923(11) 0.04300(11) 0.0371(3) Uani 1 1 d .
O6 O 0.98754(12) -0.02564(12) 0.23096(12) 0.0447(4) Uani 1 1 d .
O7 O 0.91763(16) 0.58213(13) -0.18248(17) 0.0669(5) Uani 1 1 d .
O8 O 0.84994(16) 0.34610(14) -0.46373(14) 0.0631(5) Uani 1 1 d .
O9 O 0.81944(12) 0.04819(12) -0.28457(11) 0.0417(4) Uani 1 1 d .
O10 O 0.66563(11) -0.03196(10) -0.06660(11) 0.0365(3) Uani 1 1 d .
O11 O 0.57720(11) -0.07667(10) -0.17227(11) 0.0375(3) Uani 1 1 d .
O12 O 0.54784(15) 0.16867(13) -0.42650(14) 0.0572(5) Uani 1 1 d .
N1 N 0.61436(14) 0.33855(13) -0.14214(14) 0.0383(4) Uani 1 1 d .
N2 N 0.64932(14) 0.50870(14) -0.04631(14) 0.0407(4) Uani 1 1 d .
N3 N 0.67154(15) 0.48926(14) 0.04004(14) 0.0413(4) Uani 1 1 d .
H3N H 0.6690 0.4274 0.0860 0.050 Uiso 1 1 calc R
N4 N 0.93767(14) 0.11004(13) 0.11178(14) 0.0376(4) Uani 1 1 d .
H4N H 0.9113 0.1326 0.0631 0.045 Uiso 1 1 calc R
N5 N 0.98394(15) 0.17176(15) 0.12465(15) 0.0430(4) Uani 1 1 d .
N6 N 0.93988(14) 0.26824(13) -0.07022(14) 0.0393(4) Uani 1 1 d .
N7 N 0.88812(15) 0.29380(14) -0.28861(14) 0.0420(4) Uani 1 1 d .
N8 N 0.88370(15) 0.22376(15) -0.32609(14) 0.0447(5) Uani 1 1 d .
H8N H 0.8935 0.1585 -0.2927 0.054 Uiso 1 1 calc R
N9 N 0.58379(14) 0.12176(13) -0.28074(14) 0.0387(4) Uani 1 1 d .
H9N H 0.5957 0.0716 -0.2279 0.046 Uiso 1 1 calc R
N10 N 0.57732(14) 0.22045(13) -0.28762(15) 0.0395(4) Uani 1 1 d .
C1 C 0.5559(2) 0.60039(18) -0.46260(19) 0.0510(6) Uani 1 1 d .
H1B H 0.5452 0.6695 -0.5089 0.077 Uiso 1 1 calc R
H1C H 0.4940 0.5651 -0.4349 0.077 Uiso 1 1 calc R
H1D H 0.6192 0.5640 -0.5039 0.077 Uiso 1 1 calc R
C2 C 0.58197(17) 0.51480(16) -0.30097(17) 0.0383(5) Uani 1 1 d .
C3 C 0.59693(17) 0.52029(16) -0.21754(18) 0.0398(5) Uani 1 1 d .
H3 H 0.5958 0.5841 -0.2131 0.048 Uiso 1 1 calc R
C4 C 0.61345(16) 0.43154(16) -0.14150(17) 0.0377(5) Uani 1 1 d .
C5 C 0.63474(17) 0.43021(17) -0.05406(18) 0.0417(5) Uani 1 1 d .
H5 H 0.6378 0.3672 -0.0001 0.050 Uiso 1 1 calc R
C6 C 0.69729(19) 0.56218(17) 0.05689(19) 0.0449(5) Uani 1 1 d .
C7 C 0.72600(17) 0.52860(16) 0.15107(18) 0.0397(5) Uani 1 1 d .
C8 C 0.76812(19) 0.59979(18) 0.1583(2) 0.0479(6) Uani 1 1 d .
H8 H 0.7746 0.6654 0.1062 0.058 Uiso 1 1 calc R
C9 C 0.8006(2) 0.5778(2) 0.2388(2) 0.0530(6) Uani 1 1 d .
H9 H 0.8302 0.6274 0.2409 0.064 Uiso 1 1 calc R
C10 C 0.7902(2) 0.4842(2) 0.3159(2) 0.0524(6) Uani 1 1 d .
H10 H 0.8125 0.4690 0.3715 0.063 Uiso 1 1 calc R
C11 C 0.7474(2) 0.41208(18) 0.31253(19) 0.0483(6) Uani 1 1 d .
H11 H 0.7391 0.3477 0.3668 0.058 Uiso 1 1 calc R
C12 C 0.71643(17) 0.43310(17) 0.23051(18) 0.0399(5) Uani 1 1 d .
C13 C 0.6794(2) 0.25994(17) 0.29101(19) 0.0467(6) Uani 1 1 d .
H13A H 0.6417 0.2547 0.3676 0.056 Uiso 1 1 calc R
H13B H 0.7541 0.2312 0.2766 0.056 Uiso 1 1 calc R
C14 C 0.6280(2) 0.20532(18) 0.26398(18) 0.0479(6) Uani 1 1 d .
H14A H 0.6232 0.1344 0.3128 0.057 Uiso 1 1 calc R
H14B H 0.5554 0.2382 0.2732 0.057 Uiso 1 1 calc R
C15 C 0.64111(17) 0.15592(17) 0.12693(18) 0.0400(5) Uani 1 1 d .
H15A H 0.5795 0.1997 0.1133 0.048 Uiso 1 1 calc R
H15B H 0.6158 0.0928 0.1860 0.048 Uiso 1 1 calc R
C16 C 0.72105(17) 0.13127(17) 0.02799(18) 0.0400(5) Uani 1 1 d .
H16A H 0.6883 0.0949 0.0082 0.048 Uiso 1 1 calc R
H16B H 0.7425 0.1950 -0.0318 0.048 Uiso 1 1 calc R
C17 C 0.79741(16) -0.01935(16) 0.12765(16) 0.0349(5) Uani 1 1 d .
C18 C 0.72316(18) -0.08042(17) 0.15311(18) 0.0414(5) Uani 1 1 d .
H18 H 0.6833 -0.0606 0.1112 0.050 Uiso 1 1 calc R
C19 C 0.70691(19) -0.16942(17) 0.23855(19) 0.0441(5) Uani 1 1 d .
H19 H 0.6554 -0.2101 0.2559 0.053 Uiso 1 1 calc R
C20 C 0.76592(19) -0.19909(17) 0.29871(19) 0.0462(6) Uani 1 1 d .
H20 H 0.7551 -0.2603 0.3576 0.055 Uiso 1 1 calc R
C21 C 0.84066(18) -0.13962(17) 0.27303(18) 0.0417(5) Uani 1 1 d .
H21 H 0.8817 -0.1616 0.3141 0.050 Uiso 1 1 calc R
C22 C 0.85764(16) -0.04826(16) 0.18849(16) 0.0351(5) Uani 1 1 d .
C23 C 0.93424(16) 0.01200(16) 0.17771(16) 0.0361(5) Uani 1 1 d .
C24 C 0.98613(19) 0.26547(19) 0.06646(19) 0.0458(6) Uani 1 1 d .
H24 H 1.0127 0.3050 0.0850 0.055 Uiso 1 1 calc R
C25 C 0.95476(17) 0.32237(17) -0.02378(18) 0.0410(5) Uani 1 1 d .
C26 C 0.94621(19) 0.42692(18) -0.0604(2) 0.0485(6) Uani 1 1 d .
H26 H 0.9561 0.4624 -0.0247 0.058 Uiso 1 1 calc R
C27 C 0.92309(18) 0.47964(18) -0.1496(2) 0.0488(6) Uani 1 1 d .
C28 C 0.8831(3) 0.6379(2) -0.2676(3) 0.0753(9) Uani 1 1 d .
H28A H 0.8769 0.7106 -0.2804 0.113 Uiso 1 1 calc R
H28B H 0.8140 0.6188 -0.2477 0.113 Uiso 1 1 calc R
H28C H 0.9347 0.6224 -0.3329 0.113 Uiso 1 1 calc R
C29 C 0.90919(17) 0.42612(17) -0.20011(19) 0.0437(5) Uani 1 1 d .
H29 H 0.8935 0.4600 -0.2616 0.052 Uiso 1 1 calc R
C30 C 0.91902(16) 0.32047(16) -0.15737(17) 0.0375(5) Uani 1 1 d .
C31 C 0.90954(17) 0.25600(17) -0.20596(17) 0.0386(5) Uani 1 1 d .
H31 H 0.9195 0.1845 -0.1754 0.046 Uiso 1 1 calc R
C32 C 0.86405(18) 0.2564(2) -0.41557(18) 0.0464(6) Uani 1 1 d .
C33 C 0.86702(17) 0.17522(19) -0.45477(17) 0.0444(6) Uani 1 1 d .
C34 C 0.89185(19) 0.2046(2) -0.56419(19) 0.0547(7) Uani 1 1 d .
H34 H 0.9033 0.2731 -0.6073 0.066 Uiso 1 1 calc R
C35 C 0.90017(19) 0.1359(3) -0.6110(2) 0.0610(8) Uani 1 1 d .
H35 H 0.9166 0.1574 -0.6854 0.073 Uiso 1 1 calc R
C36 C 0.88468(19) 0.0370(2) -0.5497(2) 0.0572(7) Uani 1 1 d .
H36 H 0.8915 -0.0101 -0.5822 0.069 Uiso 1 1 calc R
C37 C 0.85911(18) 0.0048(2) -0.44052(19) 0.0506(6) Uani 1 1 d .
H37 H 0.8483 -0.0640 -0.3986 0.061 Uiso 1 1 calc R
C38 C 0.84938(16) 0.07408(19) -0.39273(17) 0.0420(5) Uani 1 1 d .
C39 C 0.82408(17) -0.05717(17) -0.22266(17) 0.0401(5) Uani 1 1 d .
H39A H 0.8985 -0.0883 -0.2440 0.048 Uiso 1 1 calc R
H39B H 0.7840 -0.0931 -0.2349 0.048 Uiso 1 1 calc R
C40 C 0.77663(17) -0.06529(17) -0.10670(17) 0.0394(5) Uani 1 1 d .
H40A H 0.7881 -0.1368 -0.0638 0.047 Uiso 1 1 calc R
H40B H 0.8140 -0.0244 -0.0972 0.047 Uiso 1 1 calc R
C41 C 0.59906(17) -0.11166(16) -0.01383(17) 0.0376(5) Uani 1 1 d .
H41A H 0.5253 -0.0845 0.0229 0.045 Uiso 1 1 calc R
H41B H 0.6214 -0.1651 0.0416 0.045 Uiso 1 1 calc R
C42 C 0.60169(18) -0.15830(16) -0.08848(17) 0.0386(5) Uani 1 1 d .
H42A H 0.6727 -0.1939 -0.1190 0.046 Uiso 1 1 calc R
H42B H 0.5489 -0.2077 -0.0497 0.046 Uiso 1 1 calc R
C43 C 0.60405(16) -0.09214(16) -0.26645(17) 0.0352(5) Uani 1 1 d .
C44 C 0.63756(17) -0.18776(17) -0.2784(2) 0.0431(5) Uani 1 1 d .
H44 H 0.6456 -0.2450 -0.2210 0.052 Uiso 1 1 calc R
C45 C 0.6590(2) -0.1992(2) -0.3737(2) 0.0547(7) Uani 1 1 d .
H45 H 0.6835 -0.2642 -0.3822 0.066 Uiso 1 1 calc R
C46 C 0.6452(2) -0.1170(2) -0.4569(2) 0.0604(7) Uani 1 1 d .
H46 H 0.6575 -0.1256 -0.5215 0.072 Uiso 1 1 calc R
C47 C 0.6132(2) -0.0222(2) -0.44520(19) 0.0507(6) Uani 1 1 d .
H47 H 0.6038 0.0341 -0.5027 0.061 Uiso 1 1 calc R
C48 C 0.59437(16) -0.00675(16) -0.35185(17) 0.0379(5) Uani 1 1 d .
C49 C 0.57161(17) 0.10201(16) -0.35613(18) 0.0396(5) Uani 1 1 d .
C50 C 0.60225(17) 0.23273(16) -0.22201(18) 0.0398(5) Uani 1 1 d .
H50 H 0.6231 0.1753 -0.1724 0.048 Uiso 1 1 calc R
C51 C 0.59908(16) 0.33511(15) -0.22242(17) 0.0366(5) Uani 1 1 d .
C52 C 0.58283(17) 0.42056(16) -0.30351(17) 0.0386(5) Uani 1 1 d .
H52 H 0.5726 0.4141 -0.3590 0.046 Uiso 1 1 calc R
O13 O 0.8467(3) 0.5251(2) -0.4124(2) 0.1189(10) Uani 1 1 d .
H13 H 0.8541 0.4652 -0.4110 0.143 Uiso 1 1 calc R
C53 C 0.8742(3) 0.5859(3) -0.5114(3) 0.0947(11) Uani 1 1 d .
H53A H 0.8792 0.6532 -0.5148 0.114 Uiso 1 1 calc R
H53B H 0.8209 0.5908 -0.5371 0.114 Uiso 1 1 calc R
H53C H 0.9430 0.5591 -0.5566 0.114 Uiso 1 1 calc R

loop_
_atom_site_aniso_label
_atom_site_aniso_U_11
_atom_site_aniso_U_22
_atom_site_aniso_U_33
_atom_site_aniso_U_23
_atom_site_aniso_U_13
_atom_site_aniso_U_12
O1 0.0698(11) 0.0306(8) 0.0420(9) -0.0041(7) -0.0317(8) -0.0010(7)
O2 0.1295(18) 0.0342(10) 0.0773(14) -0.0030(9) -0.0722(14) -0.0033(10)
O3 0.0667(11) 0.0378(9) 0.0465(9) -0.0028(7) -0.0352(9) -0.0103(7)
O4 0.0443(9) 0.0470(9) 0.0365(8) -0.0127(7) -0.0151(7) -0.0116(7)
O5 0.0400(8) 0.0386(8) 0.0344(8) -0.0064(7) -0.0203(7) -0.0057(6)
O6 0.0498(9) 0.0499(10) 0.0436(9) -0.0125(8) -0.0299(8) -0.0024(7)
O7 0.0753(13) 0.0350(10) 0.0939(15) -0.0154(10) -0.0427(12) -0.0036(8)
O8 0.0813(13) 0.0581(12) 0.0465(10) 0.0020(9) -0.0382(10) -0.0091(9)
O9 0.0482(9) 0.0513(10) 0.0304(8) -0.0129(7) -0.0174(7) -0.0101(7)
O10 0.0391(8) 0.0344(8) 0.0355(8) -0.0091(6) -0.0147(7) -0.0076(6)
O11 0.0491(9) 0.0300(8) 0.0381(8) -0.0064(6) -0.0262(7) -0.0026(6)
O12 0.0776(12) 0.0454(10) 0.0493(10) -0.0049(8) -0.0400(10) 0.0027(8)
N1 0.0410(10) 0.0321(10) 0.0375(10) -0.0041(8) -0.0186(8) -0.0039(7)
N2 0.0437(11) 0.0403(11) 0.0377(10) -0.0096(8) -0.0215(9) 0.0004(8)
N3 0.0508(11) 0.0366(10) 0.0368(10) -0.0042(8) -0.0245(9) -0.0046(8)
N4 0.0422(10) 0.0436(11) 0.0353(10) -0.0098(8) -0.0226(8) -0.0084(8)
N5 0.0493(11) 0.0491(12) 0.0403(11) -0.0147(9) -0.0221(9) -0.0118(9)
N6 0.0430(10) 0.0398(10) 0.0356(10) -0.0103(8) -0.0160(8) -0.0080(8)
N7 0.0455(11) 0.0434(11) 0.0358(10) -0.0067(9) -0.0169(9) -0.0118(8)
N8 0.0568(12) 0.0455(11) 0.0340(10) -0.0033(9) -0.0255(9) -0.0102(9)
N9 0.0494(11) 0.0288(10) 0.0383(10) -0.0039(8) -0.0241(9) -0.0041(8)
N10 0.0433(10) 0.0286(10) 0.0418(11) -0.0061(8) -0.0178(9) -0.0040(7)
C1 0.0708(17) 0.0376(13) 0.0416(13) -0.0047(11) -0.0306(13) 0.0006(11)
C2 0.0400(12) 0.0290(11) 0.0378(12) -0.0037(9) -0.0174(10) -0.0001(9)
C3 0.0453(13) 0.0307(12) 0.0419(13) -0.0094(10) -0.0197(10) -0.0022(9)
C4 0.0364(11) 0.0356(12) 0.0370(12) -0.0075(10) -0.0155(10) -0.0034(9)
C5 0.0452(13) 0.0361(13) 0.0400(13) -0.0051(10) -0.0218(11) -0.0018(9)
C6 0.0526(14) 0.0349(13) 0.0483(14) -0.0119(11) -0.0265(12) 0.0023(10)
C7 0.0423(12) 0.0371(12) 0.0405(12) -0.0138(10) -0.0206(10) 0.0035(9)
C8 0.0580(15) 0.0348(13) 0.0532(15) -0.0153(11) -0.0264(12) 0.0004(10)
C9 0.0614(16) 0.0494(16) 0.0655(17) -0.0305(14) -0.0338(14) 0.0020(12)
C10 0.0618(16) 0.0550(16) 0.0553(16) -0.0283(13) -0.0339(13) 0.0069(12)
C11 0.0588(15) 0.0441(14) 0.0459(14) -0.0124(11) -0.0297(12) 0.0012(11)
C12 0.0421(12) 0.0387(13) 0.0412(13) -0.0149(10) -0.0198(10) 0.0003(9)
C13 0.0668(16) 0.0351(13) 0.0372(12) -0.0047(10) -0.0267(12) -0.0044(11)
C14 0.0581(15) 0.0430(14) 0.0355(13) -0.0062(10) -0.0159(11) -0.0111(11)
C15 0.0374(12) 0.0397(12) 0.0442(13) -0.0090(10) -0.0195(10) -0.0078(9)
C16 0.0446(13) 0.0398(12) 0.0416(12) -0.0070(10) -0.0258(11) -0.0076(10)
C17 0.0396(11) 0.0348(12) 0.0310(11) -0.0113(9) -0.0152(9) -0.0024(9)
C18 0.0464(13) 0.0419(13) 0.0452(13) -0.0153(11) -0.0247(11) -0.0047(10)
C19 0.0494(13) 0.0373(13) 0.0487(14) -0.0157(11) -0.0189(11) -0.0083(10)
C20 0.0593(15) 0.0345(13) 0.0410(13) -0.0086(10) -0.0204(12) -0.0051(11)
C21 0.0476(13) 0.0413(13) 0.0375(12) -0.0124(10) -0.0217(10) 0.0009(10)
C22 0.0377(11) 0.0375(12) 0.0312(11) -0.0132(9) -0.0148(9) -0.0008(9)
C23 0.0372(11) 0.0420(13) 0.0308(11) -0.0136(10) -0.0144(9) -0.0024(9)
C24 0.0519(14) 0.0514(15) 0.0455(14) -0.0168(12) -0.0235(12) -0.0134(11)
C25 0.0385(12) 0.0437(13) 0.0440(13) -0.0162(11) -0.0156(10) -0.0080(9)
C26 0.0476(14) 0.0434(14) 0.0618(16) -0.0203(12) -0.0240(12) -0.0071(10)
C27 0.0406(13) 0.0363(13) 0.0650(16) -0.0152(12) -0.0189(12) -0.0040(10)
C28 0.081(2) 0.0369(15) 0.099(2) 0.0006(15) -0.0493(19) -0.0047(13)
C29 0.0412(12) 0.0395(13) 0.0449(13) -0.0068(11) -0.0188(11) -0.0047(10)
C30 0.0334(11) 0.0396(12) 0.0344(11) -0.0085(10) -0.0116(9) -0.0060(9)
C31 0.0416(12) 0.0379(12) 0.0332(12) -0.0072(10) -0.0154(10) -0.0059(9)
C32 0.0426(13) 0.0581(16) 0.0307(12) -0.0028(11) -0.0161(10) -0.0099(11)
C33 0.0344(12) 0.0659(16) 0.0321(12) -0.0122(11) -0.0173(10) -0.0030(10)
C34 0.0428(13) 0.0826(19) 0.0320(12) -0.0119(13) -0.0189(11) -0.0005(12)
C35 0.0437(14) 0.108(2) 0.0324(13) -0.0261(16) -0.0188(11) 0.0021(14)
C36 0.0404(14) 0.101(2) 0.0447(15) -0.0398(16) -0.0180(12) -0.0018(13)
C37 0.0401(13) 0.0786(18) 0.0420(13) -0.0272(13) -0.0160(11) -0.0085(12)
C38 0.0325(11) 0.0677(16) 0.0305(11) -0.0189(11) -0.0143(9) -0.0052(10)
C39 0.0371(12) 0.0480(14) 0.0379(12) -0.0161(10) -0.0150(10) -0.0056(10)
C40 0.0382(12) 0.0458(13) 0.0373(12) -0.0129(10) -0.0172(10) -0.0062(9)
C41 0.0396(12) 0.0347(12) 0.0331(11) -0.0016(9) -0.0161(10) -0.0083(9)
C42 0.0453(12) 0.0307(11) 0.0405(12) -0.0011(9) -0.0242(10) -0.0090(9)
C43 0.0319(11) 0.0382(12) 0.0387(12) -0.0117(10) -0.0158(9) -0.0066(9)
C44 0.0413(12) 0.0378(13) 0.0526(14) -0.0153(11) -0.0192(11) -0.0065(9)
C45 0.0545(15) 0.0506(16) 0.0603(17) -0.0283(14) -0.0125(13) -0.0112(12)
C46 0.0706(18) 0.0703(19) 0.0426(15) -0.0267(14) -0.0098(13) -0.0222(14)
C47 0.0591(16) 0.0546(16) 0.0381(13) -0.0115(11) -0.0184(12) -0.0138(12)
C48 0.0365(11) 0.0417(13) 0.0363(12) -0.0097(10) -0.0167(10) -0.0064(9)
C49 0.0390(12) 0.0371(12) 0.0370(12) -0.0051(10) -0.0168(10) -0.0038(9)
C50 0.0408(12) 0.0327(12) 0.0385(12) -0.0027(10) -0.0181(10) -0.0030(9)
C51 0.0351(11) 0.0315(12) 0.0371(12) -0.0061(9) -0.0138(9) -0.0042(8)
C52 0.0429(12) 0.0354(12) 0.0351(12) -0.0073(10) -0.0174(10) -0.0039(9)
O13 0.167(3) 0.0840(18) 0.091(2) 0.0013(15) -0.0485(19) -0.0462(18)
C53 0.109(3) 0.089(3) 0.063(2) -0.0083(19) -0.041(2) 0.008(2)

loop_
_atom_type_symbol
_atom_type_description
_atom_type_scat_dispersion_real
_atom_type_scat_dispersion_imag
_atom_type_scat_source
C C 0.0033 0.0016 'International Tables Vol C Tables 4.2.6.8 and 6.1.1.4'
H H 0.0000 0.0000 'International Tables Vol C Tables 4.2.6.8 and 6.1.1.4'
N N 0.0061 0.0033 'International Tables Vol C Tables 4.2.6.8 and 6.1.1.4'
O O 0.0106 0.0060 'International Tables Vol C Tables 4.2.6.8 and 6.1.1.4'

loop_
_geom_angle_atom_site_label_1
_geom_angle_atom_site_label_2
_geom_angle_atom_site_label_3
_geom_angle
C2 O1 C1 117.56(17)
C12 O3 C13 119.58(16)
C15 O4 C14 111.45(16)
C17 O5 C16 116.66(16)
C27 O7 C28 116.9(2)
C38 O9 C39 118.46(17)
C41 O10 C40 114.17(16)
C43 O11 C42 118.79(16)
C51 N1 C4 116.56(18)
C5 N2 N3 113.80(18)
C6 N3 N2 122.23(18)
C6 N3 H3N 118.9
N2 N3 H3N 118.9
C23 N4 N5 116.98(17)
C23 N4 H4N 121.5
N5 N4 H4N 121.5
C24 N5 N4 119.14(18)
C30 N6 C25 116.96(19)
C31 N7 N8 114.62(18)
C32 N8 N7 119.22(19)
C32 N8 H8N 120.4
N7 N8 H8N 120.4
C49 N9 N10 119.65(18)
C49 N9 H9N 120.2
N10 N9 H9N 120.2
C50 N10 N9 115.74(18)
O1 C1 H1B 109.5
O1 C1 H1C 109.5
H1B C1 H1C 109.5
O1 C1 H1D 109.5
H1B C1 H1D 109.5
H1C C1 H1D 109.5
O1 C2 C52 124.8(2)
O1 C2 C3 116.52(19)
C52 C2 C3 118.66(19)
C4 C3 C2 118.9(2)
C4 C3 H3 120.6
C2 C3 H3 120.6
N1 C4 C3 123.5(2)
N1 C4 C5 113.98(19)
C3 C4 C5 122.5(2)
N2 C5 C4 123.7(2)
N2 C5 H5 118.1
C4 C5 H5 118.1
O2 C6 N3 122.6(2)
O2 C6 C7 121.0(2)
N3 C6 C7 116.39(19)
C8 C7 C12 117.2(2)
C8 C7 C6 116.0(2)
C12 C7 C6 126.7(2)
C9 C8 C7 121.9(2)
C9 C8 H8 119.0
C7 C8 H8 119.0
C10 C9 C8 120.0(2)
C10 C9 H9 120.0
C8 C9 H9 120.0
C9 C10 C11 119.9(2)
C9 C10 H10 120.0
C11 C10 H10 120.0
C10 C11 C12 120.4(2)
C10 C11 H11 119.8
C12 C11 H11 119.8
O3 C12 C11 122.2(2)
O3 C12 C7 117.31(19)
C11 C12 C7 120.5(2)
O3 C13 C14 106.02(18)
O3 C13 H13A 110.5
C14 C13 H13A 110.5
O3 C13 H13B 110.5
C14 C13 H13B 110.5
H13A C13 H13B 108.7
O4 C14 C13 109.65(19)
O4 C14 H14A 109.7
C13 C14 H14A 109.7
O4 C14 H14B 109.7
C13 C14 H14B 109.7
H14A C14 H14B 108.2
O4 C15 C16 109.37(17)
O4 C15 H15A 109.8
C16 C15 H15A 109.8
O4 C15 H15B 109.8
C16 C15 H15B 109.8
H15A C15 H15B 108.2
O5 C16 C15 111.96(17)
O5 C16 H16A 109.2
C15 C16 H16A 109.2
O5 C16 H16B 109.2
C15 C16 H16B 109.2
H16A C16 H16B 107.9
O5 C17 C18 121.26(18)
O5 C17 C22 118.53(18)
C18 C17 C22 120.2(2)
C19 C18 C17 120.8(2)
C19 C18 H18 119.6
C17 C18 H18 119.6
C18 C19 C20 119.7(2)
C18 C19 H19 120.2
C20 C19 H19 120.2
C21 C20 C19 119.9(2)
C21 C20 H20 120.1
C19 C20 H20 120.1
C20 C21 C22 121.9(2)
C20 C21 H21 119.0
C22 C21 H21 119.0
C21 C22 C17 117.5(2)
C21 C22 C23 115.23(18)
C17 C22 C23 127.08(19)
O6 C23 N4 122.04(19)
O6 C23 C22 120.16(19)
N4 C23 C22 117.71(17)
N5 C24 C25 131.4(2)
N5 C24 H24 114.3
C25 C24 H24 114.3
N6 C25 C26 122.9(2)
N6 C25 C24 117.3(2)
C26 C25 C24 119.8(2)
C25 C26 C27 119.3(2)
C25 C26 H26 120.3
C27 C26 H26 120.3
O7 C27 C29 124.5(2)
O7 C27 C26 116.4(2)
C29 C27 C26 119.1(2)
O7 C28 H28A 109.5
O7 C28 H28B 109.5
H28A C28 H28B 109.5
O7 C28 H28C 109.5
H28A C28 H28C 109.5
H28B C28 H28C 109.5
C27 C29 C30 117.6(2)
C27 C29 H29 121.2
C30 C29 H29 121.2
N6 C30 C29 124.1(2)
N6 C30 C31 113.44(19)
C29 C30 C31 122.5(2)
N7 C31 C30 121.4(2)
N7 C31 H31 119.3
C30 C31 H31 119.3
O8 C32 N8 122.2(2)
O8 C32 C33 122.0(2)
N8 C32 C33 115.8(2)
C34 C33 C38 118.2(2)
C34 C33 C32 115.6(2)
C38 C33 C32 126.14(19)
C35 C34 C33 121.3(3)
C35 C34 H34 119.4
C33 C34 H34 119.4
C36 C35 C34 119.8(2)
C36 C35 H35 120.1
C34 C35 H35 120.1
C35 C36 C37 120.8(2)
C35 C36 H36 119.6
C37 C36 H36 119.6
C36 C37 C38 119.6(3)
C36 C37 H37 120.2
C38 C37 H37 120.2
O9 C38 C37 122.5(2)
O9 C38 C33 117.19(19)
C37 C38 C33 120.3(2)
O9 C39 C40 107.98(17)
O9 C39 H39A 110.1
C40 C39 H39A 110.1
O9 C39 H39B 110.1
C40 C39 H39B 110.1
H39A C39 H39B 108.4
O10 C40 C39 113.47(17)
O10 C40 H40A 108.9
C39 C40 H40A 108.9
O10 C40 H40B 108.9
C39 C40 H40B 108.9
H40A C40 H40B 107.7
O10 C41 C42 113.48(17)
O10 C41 H41A 108.9
C42 C41 H41A 108.9
O10 C41 H41B 108.9
C42 C41 H41B 108.9
H41A C41 H41B 107.7
O11 C42 C41 106.81(16)
O11 C42 H42A 110.4
C41 C42 H42A 110.4
O11 C42 H42B 110.4
C41 C42 H42B 110.4
H42A C42 H42B 108.6
O11 C43 C44 122.62(19)
O11 C43 C48 116.98(18)
C44 C43 C48 120.4(2)
C45 C44 C43 119.9(2)
C45 C44 H44 120.0
C43 C44 H44 120.0
C44 C45 C46 120.6(2)
C44 C45 H45 119.7
C46 C45 H45 119.7
C45 C46 C47 119.2(2)
C45 C46 H46 120.4
C47 C46 H46 120.4
C46 C47 C48 122.0(2)
C46 C47 H47 119.0
C48 C47 H47 119.0
C47 C48 C43 117.7(2)
C47 C48 C49 115.4(2)
C43 C48 C49 126.79(19)
O12 C49 N9 122.5(2)
O12 C49 C48 121.0(2)
N9 C49 C48 116.41(18)
N10 C50 C51 120.6(2)
N10 C50 H50 119.7
C51 C50 H50 119.7
N1 C51 C52 124.1(2)
N1 C51 C50 115.33(18)
C52 C51 C50 120.6(2)
C2 C52 C51 118.3(2)
C2 C52 H52 120.9
C51 C52 H52 120.9
C53 O13 H13 109.5
O13 C53 H53A 109.5
O13 C53 H53B 109.5
H53A C53 H53B 109.5
O13 C53 H53C 109.5
H53A C53 H53C 109.5
H53B C53 H53C 109.5

loop_
_geom_bond_atom_site_label_1
_geom_bond_atom_site_label_2
_geom_bond_distance
O1 C2 1.357(2)
O1 C1 1.427(3)
O2 C6 1.213(3)
O3 C12 1.371(3)
O3 C13 1.433(3)
O4 C15 1.417(2)
O4 C14 1.420(3)
O5 C17 1.371(2)
O5 C16 1.450(2)
O6 C23 1.226(2)
O7 C27 1.357(3)
O7 C28 1.432(3)
O8 C32 1.220(3)
O9 C38 1.372(2)
O9 C39 1.434(3)
O10 C41 1.430(2)
O10 C40 1.432(3)
O11 C43 1.370(2)
O11 C42 1.440(2)
O12 C49 1.219(3)
N1 C51 1.337(3)
N1 C4 1.351(3)
N2 C5 1.272(3)
N2 N3 1.373(2)
N3 C6 1.357(3)
N3 H3N 0.8800
N4 C23 1.363(3)
N4 N5 1.368(2)
N4 H4N 0.8800
N5 C24 1.284(3)
N6 C30 1.341(3)
N6 C25 1.348(3)
N7 C31 1.278(3)
N7 N8 1.372(3)
N8 C32 1.362(3)
N8 H8N 0.8800
N9 C49 1.362(3)
N9 N10 1.374(2)
N9 H9N 0.8800
N10 C50 1.275(3)
C1 H1B 0.9800
C1 H1C 0.9800
C1 H1D 0.9800
C2 C52 1.381(3)
C2 C3 1.395(3)
C3 C4 1.380(3)
C3 H3 0.9500
C4 C5 1.466(3)
C5 H5 0.9500
C6 C7 1.504(3)
C7 C8 1.395(3)
C7 C12 1.403(3)
C8 C9 1.377(3)
C8 H8 0.9500
C9 C10 1.370(4)
C9 H9 0.9500
C10 C11 1.381(3)
C10 H10 0.9500
C11 C12 1.387(3)
C11 H11 0.9500
C13 C14 1.483(3)
C13 H13A 0.9900
C13 H13B 0.9900
C14 H14A 0.9900
C14 H14B 0.9900
C15 C16 1.498(3)
C15 H15A 0.9900
C15 H15B 0.9900
C16 H16A 0.9900
C16 H16B 0.9900
C17 C18 1.393(3)
C17 C22 1.406(3)
C18 C19 1.380(3)
C18 H18 0.9500
C19 C20 1.382(3)
C19 H19 0.9500
C20 C21 1.381(3)
C20 H20 0.9500
C21 C22 1.396(3)
C21 H21 0.9500
C22 C23 1.503(3)
C24 C25 1.470(3)
C24 H24 0.9500
C25 C26 1.381(3)
C26 C27 1.386(3)
C26 H26 0.9500
C27 C29 1.383(3)
C28 H28A 0.9800
C28 H28B 0.9800
C28 H28C 0.9800
C29 C30 1.397(3)
C29 H29 0.9500
C30 C31 1.461(3)
C31 H31 0.9500
C32 C33 1.497(4)
C33 C34 1.397(3)
C33 C38 1.401(3)
C34 C35 1.385(4)
C34 H34 0.9500
C35 C36 1.368(4)
C35 H35 0.9500
C36 C37 1.388(3)
C36 H36 0.9500
C37 C38 1.397(3)
C37 H37 0.9500
C39 C40 1.500(3)
C39 H39A 0.9900
C39 H39B 0.9900
C40 H40A 0.9900
C40 H40B 0.9900
C41 C42 1.504(3)
C41 H41A 0.9900
C41 H41B 0.9900
C42 H42A 0.9900
C42 H42B 0.9900
C43 C44 1.394(3)
C43 C48 1.404(3)
C44 C45 1.378(3)
C44 H44 0.9500
C45 C46 1.380(4)
C45 H45 0.9500
C46 C47 1.381(4)
C46 H46 0.9500
C47 C48 1.391(3)
C47 H47 0.9500
C48 C49 1.502(3)
C50 C51 1.472(3)
C50 H50 0.9500
C51 C52 1.395(3)
C52 H52 0.9500
O13 C53 1.308(4)
O13 H13 0.8400
C53 H53A 0.9800
C53 H53B 0.9800
C53 H53C 0.9800
